data_1515918
loop_
_publ_author_name
'Tart, Nicholas M.'
'Sykes, Daniel'
'Sazanovich, Igor'
'Tidmarsh, Ian S.'
'Ward, Michael D.'

_publ_section_title
;
 Iridium(III) luminophores as energy donors for sensitised emission from
 lanthanides in the visible and near-infrared regions.
;
_journal_issue 7
_journal_name_full
'Photochemical &amp; photobiological sciences : Official journal of the European Photochemistry Association and the European Society for Photobiology'
_journal_page_first 886
_journal_page_last 889
_journal_paper_doi 10.1039/c0pp00011f
_journal_volume 9
_journal_year 2010
_chemical_formula_sum 'C50 H34 Cl4 F4 Ir N7 O3'
_chemical_formula_weight 1190.84
_chemical_name_systematic
;
?
;
_space_group_IT_number 2
_symmetry_cell_setting triclinic
_symmetry_space_group_name_Hall '-P 1'
_symmetry_space_group_name_H-M 'P -1'
_atom_sites_solution_hydrogens geom
_atom_sites_solution_primary direct
_atom_sites_solution_secondary difmap
_audit_creation_method SHELXL-97
_cell_angle_alpha 103.206(2)
_cell_angle_beta 94.101(4)
_cell_angle_gamma 95.199(3)
_cell_formula_units_Z 2
_cell_length_a 10.5366(4)
_cell_length_b 12.5473(5)
_cell_length_c 17.9886(10)
_cell_measurement_reflns_used 8941
_cell_measurement_temperature 100(2)
_cell_measurement_theta_max 28.96
_cell_measurement_theta_min 2.53
_cell_volume 2295.33(18)
_computing_cell_refinement 'Bruker SAINT'
_computing_data_collection 'Bruker APEX2'
_computing_data_reduction 'Bruker SAINT'
_computing_molecular_graphics 'Bruker SHELXTL'
_computing_publication_material 'Bruker SHELXTL'
_computing_structure_refinement 'SHELXL-97 (Sheldrick, 2008)'
_computing_structure_solution 'SHELXS-97 (Sheldrick, 2008)'
_diffrn_ambient_temperature 100(2)
_diffrn_measured_fraction_theta_full 0.997
_diffrn_measured_fraction_theta_max 0.997
_diffrn_measurement_device_type 'Bruker APEX-II CCD'
_diffrn_measurement_method '\f and \w scans'
_diffrn_radiation_monochromator graphite
_diffrn_radiation_source 'sealed tube'
_diffrn_radiation_type MoK\a
_diffrn_radiation_wavelength 0.71073
_diffrn_reflns_av_R_equivalents 0.0877
_diffrn_reflns_av_sigmaI/netI 0.0955
_diffrn_reflns_limit_h_max 13
_diffrn_reflns_limit_h_min -13
_diffrn_reflns_limit_k_max 15
_diffrn_reflns_limit_k_min -15
_diffrn_reflns_limit_l_max 22
_diffrn_reflns_limit_l_min -21
_diffrn_reflns_number 32307
_diffrn_reflns_theta_full 26.37
_diffrn_reflns_theta_max 26.37
_diffrn_reflns_theta_min 2.37
_exptl_absorpt_coefficient_mu 3.211
_exptl_absorpt_correction_T_max 0.8307
_exptl_absorpt_correction_T_min 0.2489
_exptl_absorpt_correction_type multi-scan
_exptl_absorpt_process_details SADABS
_exptl_crystal_colour Yellow
_exptl_crystal_density_diffrn 1.723
_exptl_crystal_density_method 'not measured'
_exptl_crystal_description Plate
_exptl_crystal_F_000 1176
_exptl_crystal_size_max 0.60
_exptl_crystal_size_mid 0.20
_exptl_crystal_size_min 0.06
_refine_diff_density_max 3.901
_refine_diff_density_min -1.971
_refine_diff_density_rms 0.216
_refine_ls_extinction_method none
_refine_ls_goodness_of_fit_ref 1.078
_refine_ls_hydrogen_treatment constr
_refine_ls_matrix_type full
_refine_ls_number_parameters 610
_refine_ls_number_reflns 9351
_refine_ls_number_restraints 502
_refine_ls_restrained_S_all 1.068
_refine_ls_R_factor_all 0.1019
_refine_ls_R_factor_gt 0.0700
_refine_ls_shift/su_max 0.000
_refine_ls_shift/su_mean 0.000
_refine_ls_structure_factor_coef Fsqd
_refine_ls_weighting_details 'calc w=1/[\s^2^(Fo^2^)+(0.0820P)^2^+21.8751P] where P=(Fo^2^+2Fc^2^)/3'
_refine_ls_weighting_scheme calc
_refine_ls_wR_factor_gt 0.1662
_refine_ls_wR_factor_ref 0.1838
_reflns_number_gt 7036
_reflns_number_total 9351
_reflns_threshold_expression >2sigma(I)
_cod_data_source_file c0pp00011f.txt
_cod_data_source_block platon
_cod_depositor_comments
;
The following automatic conversions were performed:

'_symmetry_cell_setting' value 'Triclinic' changed to 'triclinic'
according to
/usr/data/users/saulius/automatic-downloads/retrospective/RSC/lib/dictionaries/cif_core.dic
dictionary named 'cif_core.dic' version 2.4.2 from
2011-04-26.

'_exptl_absorpt_correction_type' value 'Multi-scan'
changed to 'multi-scan' according to
/usr/data/users/saulius/automatic-downloads/retrospective/RSC/lib/dictionaries/cif_core.dic
dictionary named 'cif_core.dic' version 2.4.2 from 2011-04-26.

Automatic conversion script
Id: cif_fix_values 2281 2013-09-26 08:29:07Z andrius 
;
_cod_original_sg_symbol_H-M 'P-1 '
_cod_database_code 1515918

loop_
_symmetry_equiv_pos_as_xyz
'x, y, z'
'-x, -y, -z'

loop_
_atom_site_label
_atom_site_type_symbol
_atom_site_fract_x
_atom_site_fract_y
_atom_site_fract_z
_atom_site_U_iso_or_equiv
_atom_site_adp_type
_atom_site_occupancy
_atom_site_symmetry_multiplicity
_atom_site_calc_flag
_atom_site_refinement_flags
Ir1 Ir 0.45908(4) 0.43803(3) 0.24602(2) 0.02480(14) Uani 1 1 d .
N111 N 0.4015(8) 0.4267(6) 0.1279(5) 0.0282(9) Uani 1 1 d U
C112 C 0.4802(9) 0.3755(8) 0.0764(6) 0.0289(8) Uani 1 1 d U
C113 C 0.4480(10) 0.3547(8) -0.0023(6) 0.0300(9) Uani 1 1 d U
H113 H 0.5024 0.3182 -0.0373 0.036 Uiso 1 1 calc R
C114 C 0.3359(10) 0.3878(8) -0.0282(6) 0.0305(10) Uani 1 1 d U
H114 H 0.3115 0.3737 -0.0818 0.037 Uiso 1 1 calc R
C115 C 0.2587(10) 0.4417(8) 0.0235(6) 0.0300(10) Uani 1 1 d U
H115 H 0.1820 0.4667 0.0062 0.036 Uiso 1 1 calc R
C116 C 0.2948(10) 0.4583(8) 0.1002(6) 0.0290(9) Uani 1 1 d U
H116 H 0.2406 0.4944 0.1355 0.035 Uiso 1 1 calc R
N121 N 0.6132(8) 0.3695(6) 0.1896(5) 0.0286(8) Uani 1 1 d U
C122 C 0.5989(9) 0.3454(7) 0.1101(6) 0.0292(8) Uani 1 1 d U
C123 C 0.6922(9) 0.2983(7) 0.0677(6) 0.0303(8) Uani 1 1 d U
H123 H 0.6805 0.2839 0.0134 0.036 Uiso 1 1 calc R
C124 C 0.8026(10) 0.2717(8) 0.1026(6) 0.0315(8) Uani 1 1 d U
C125 C 0.8157(10) 0.2961(7) 0.1829(6) 0.0304(9) Uani 1 1 d U
H125 H 0.8897 0.2795 0.2095 0.036 Uiso 1 1 calc R
C126 C 0.7205(9) 0.3444(7) 0.2233(6) 0.0295(9) Uani 1 1 d U
H126 H 0.7317 0.3606 0.2778 0.035 Uiso 1 1 calc R
C131 C 0.9030(10) 0.2203(8) 0.0575(7) 0.0349(8) Uani 1 1 d U
C132 C 0.8686(11) 0.1499(8) -0.0145(7) 0.0367(9) Uani 1 1 d U
H132 H 0.7813 0.1364 -0.0347 0.044 Uiso 1 1 calc R
C133 C 0.9596(11) 0.1000(9) -0.0563(7) 0.0391(9) Uani 1 1 d U
H133 H 0.9338 0.0514 -0.1050 0.047 Uiso 1 1 calc R
C134 C 1.0903(11) 0.1185(9) -0.0293(7) 0.0413(9) Uani 1 1 d U
C135 C 1.1226(11) 0.1896(8) 0.0427(7) 0.0391(9) Uani 1 1 d U
H135 H 1.2098 0.2042 0.0630 0.047 Uiso 1 1 calc R
C136 C 1.0312(10) 0.2388(8) 0.0847(7) 0.0369(9) Uani 1 1 d U
H136 H 1.0564 0.2868 0.1336 0.044 Uiso 1 1 calc R
N141 N 1.3673(11) -0.0452(8) -0.1605(7) 0.0533(10) Uani 1 1 d U
C142 C 1.2571(13) -0.0320(10) -0.1939(8) 0.0539(10) Uani 1 1 d U
C143 C 1.1639(13) 0.0218(10) -0.1534(8) 0.0500(10) Uani 1 1 d U
H143 H 1.0853 0.0304 -0.1796 0.060 Uiso 1 1 calc R
C144 C 1.1870(12) 0.0620(9) -0.0758(8) 0.0468(9) Uani 1 1 d U
C145 C 1.3044(12) 0.0485(10) -0.0428(8) 0.0490(10) Uani 1 1 d U
H145 H 1.3259 0.0772 0.0107 0.059 Uiso 1 1 calc R
C146 C 1.3909(13) -0.0062(10) -0.0866(8) 0.0517(11) Uani 1 1 d U
H146 H 1.4706 -0.0160 -0.0621 0.062 Uiso 1 1 calc R
N151 N 1.1184(7) -0.0851(7) -0.3084(5) 0.0629(12) Uani 1 1 d GU
C152 C 1.2433(8) -0.0696(7) -0.2743(4) 0.0595(11) Uani 1 1 d GU
C153 C 1.3444(6) -0.0890(8) -0.3194(5) 0.0616(12) Uani 1 1 d GU
H153 H 1.4298 -0.0784 -0.2960 0.074 Uiso 1 1 calc R
C154 C 1.3205(7) -0.1239(8) -0.3987(5) 0.0636(13) Uani 1 1 d GU
H154 H 1.3896 -0.1372 -0.4295 0.076 Uiso 1 1 calc R
C155 C 1.1955(9) -0.1394(8) -0.4328(4) 0.0650(13) Uani 1 1 d GU
H155 H 1.1792 -0.1633 -0.4870 0.078 Uiso 1 1 calc R
C156 C 1.0945(6) -0.1200(8) -0.3877(5) 0.0649(13) Uani 1 1 d GU
H156 H 1.0091 -0.1306 -0.4111 0.078 Uiso 1 1 calc R
N211 N 0.5597(8) 0.5931(7) 0.2699(5) 0.0323(9) Uani 1 1 d U
C212 C 0.6320(10) 0.6226(8) 0.3405(6) 0.0328(8) Uani 1 1 d U
C213 C 0.6955(10) 0.7291(8) 0.3616(6) 0.0342(10) Uani 1 1 d U
H213 H 0.7476 0.7520 0.4089 0.041 Uiso 1 1 calc R
C214 C 0.6839(10) 0.8024(8) 0.3144(6) 0.0346(10) Uani 1 1 d U
H214 H 0.7267 0.8750 0.3297 0.042 Uiso 1 1 calc R
C215 C 0.6106(10) 0.7688(8) 0.2464(6) 0.0338(10) Uani 1 1 d U
H215 H 0.6024 0.8178 0.2136 0.041 Uiso 1 1 calc R
C216 C 0.5486(10) 0.6642(8) 0.2249(6) 0.0327(10) Uani 1 1 d U
H216 H 0.4969 0.6417 0.1774 0.039 Uiso 1 1 calc R
C221 C 0.5354(10) 0.4446(8) 0.3523(6) 0.0317(10) Uani 1 1 d U
C222 C 0.6246(10) 0.5395(8) 0.3848(6) 0.0324(9) Uani 1 1 d U
C223 C 0.6903(10) 0.5480(8) 0.4555(6) 0.0330(10) Uani 1 1 d U
C224 C 0.6736(10) 0.4704(8) 0.4982(6) 0.0333(10) Uani 1 1 d U
H224 H 0.7210 0.4776 0.5464 0.040 Uiso 1 1 calc R
C225 C 0.5834(10) 0.3810(8) 0.4666(6) 0.0326(10) Uani 1 1 d U
C226 C 0.5167(10) 0.3644(8) 0.3949(6) 0.0321(10) Uani 1 1 d U
H226 H 0.4591 0.2997 0.3748 0.039 Uiso 1 1 calc R
F227 F 0.7780(7) 0.6366(5) 0.4864(4) 0.0547(19) Uani 1 1 d .
F228 F 0.5612(7) 0.3044(5) 0.5081(4) 0.0456(17) Uani 1 1 d .
N311 N 0.3533(8) 0.2913(7) 0.2382(5) 0.0321(9) Uani 1 1 d U
C312 C 0.2379(10) 0.2958(8) 0.2678(6) 0.0329(9) Uani 1 1 d U
C313 C 0.1625(10) 0.1972(8) 0.2684(6) 0.0342(10) Uani 1 1 d U
H313 H 0.0821 0.1995 0.2891 0.041 Uiso 1 1 calc R
C314 C 0.2064(10) 0.0975(8) 0.2386(6) 0.0344(10) Uani 1 1 d U
H314 H 0.1555 0.0308 0.2382 0.041 Uiso 1 1 calc R
C315 C 0.3230(10) 0.0940(8) 0.2096(6) 0.0339(10) Uani 1 1 d U
H315 H 0.3548 0.0258 0.1897 0.041 Uiso 1 1 calc R
C316 C 0.3923(10) 0.1918(8) 0.2101(6) 0.0327(10) Uani 1 1 d U
H316 H 0.4727 0.1895 0.1894 0.039 Uiso 1 1 calc R
C321 C 0.3001(10) 0.4924(8) 0.2892(6) 0.0333(10) Uani 1 1 d U
C322 C 0.2054(10) 0.4081(8) 0.2962(6) 0.0335(9) Uani 1 1 d U
C323 C 0.0943(10) 0.4374(8) 0.3272(6) 0.0347(10) Uani 1 1 d U
C324 C 0.0660(11) 0.5447(9) 0.3512(6) 0.0353(10) Uani 1 1 d U
H324 H -0.0114 0.5627 0.3725 0.042 Uiso 1 1 calc R
C325 C 0.1606(10) 0.6238(9) 0.3416(6) 0.0352(10) Uani 1 1 d U
C326 C 0.2743(10) 0.6023(8) 0.3123(6) 0.0343(10) Uani 1 1 d U
H326 H 0.3348 0.6608 0.3077 0.041 Uiso 1 1 calc R
F327 F 0.0031(6) 0.3586(6) 0.3370(4) 0.0463(16) Uani 1 1 d .
F328 F 0.1356(7) 0.7302(5) 0.3653(4) 0.0547(19) Uani 1 1 d .
O11 O 0.4057(8) 0.8469(6) 0.1226(5) 0.045(2) Uani 1 1 d .
O12 O 0.2975(8) 0.6907(5) 0.1159(4) 0.0395(18) Uani 1 1 d .
O13 O 0.2679(8) 0.8324(6) 0.2044(5) 0.050(2) Uani 1 1 d .
N14 N 0.3239(8) 0.7901(6) 0.1477(5) 0.031(2) Uani 1 1 d .
Cl11 Cl 0.5776(6) 1.1056(5) 0.5896(4) 0.1191(19) Uani 1 1 d D
Cl12 Cl 0.6948(8) 0.9032(5) 0.5679(4) 0.134(2) Uani 1 1 d D
C13 C 0.7010(15) 1.0387(8) 0.6254(9) 0.128(9) Uani 1 1 d D
H13A H 0.7853 1.0799 0.6243 0.153 Uiso 1 1 calc R
H13B H 0.6898 1.0363 0.6792 0.153 Uiso 1 1 calc R
Cl21 Cl 0.9094(5) 0.7307(4) 0.2100(3) 0.0874(13) Uani 1 1 d D
Cl22 Cl 0.9746(3) 0.5211(2) 0.1284(2) 0.0582(9) Uani 1 1 d D
C23 C 1.0189(10) 0.6650(3) 0.1497(8) 0.062(4) Uani 1 1 d D
H23A H 1.0173 0.6912 0.1018 0.075 Uiso 1 1 calc R
H23B H 1.1068 0.6827 0.1758 0.075 Uiso 1 1 calc R

loop_
_atom_site_aniso_label
_atom_site_aniso_U_11
_atom_site_aniso_U_22
_atom_site_aniso_U_33
_atom_site_aniso_U_23
_atom_site_aniso_U_13
_atom_site_aniso_U_12
Ir1 0.0322(2) 0.01411(18) 0.0270(2) 0.00475(14) -0.00252(15) 0.00155(13)
N111 0.0313(18) 0.0182(17) 0.0359(19) 0.0111(16) -0.0009(16) -0.0015(15)
C112 0.0314(16) 0.0189(16) 0.0371(18) 0.0108(15) -0.0003(14) -0.0016(13)
C113 0.0321(19) 0.0210(18) 0.0367(19) 0.0095(17) -0.0007(16) -0.0016(16)
C114 0.033(2) 0.0217(19) 0.037(2) 0.0093(17) -0.0016(17) -0.0014(17)
C115 0.033(2) 0.0207(19) 0.037(2) 0.0098(18) -0.0019(17) -0.0009(17)
C116 0.0319(19) 0.0191(18) 0.036(2) 0.0102(17) -0.0015(17) -0.0008(16)
N121 0.0311(17) 0.0172(16) 0.0394(17) 0.0127(15) 0.0006(15) -0.0003(15)
C122 0.0315(16) 0.0184(15) 0.0390(17) 0.0118(14) 0.0006(14) -0.0011(13)
C123 0.0324(16) 0.0190(16) 0.0409(18) 0.0118(15) 0.0017(15) -0.0006(14)
C124 0.0332(15) 0.0196(15) 0.0435(17) 0.0126(14) 0.0025(14) 0.0003(13)
C125 0.0318(17) 0.0185(17) 0.0426(18) 0.0128(16) 0.0013(16) 0.0000(15)
C126 0.0315(18) 0.0182(17) 0.0406(18) 0.0128(16) 0.0006(15) -0.0001(15)
C131 0.0362(16) 0.0222(16) 0.0482(18) 0.0124(14) 0.0056(15) 0.0016(14)
C132 0.0387(17) 0.0231(17) 0.0498(19) 0.0119(16) 0.0066(16) 0.0016(16)
C133 0.0410(17) 0.0246(18) 0.053(2) 0.0113(16) 0.0087(17) 0.0018(16)
C134 0.0417(17) 0.0268(16) 0.0565(19) 0.0111(15) 0.0099(16) 0.0017(15)
C135 0.0386(17) 0.0254(18) 0.055(2) 0.0120(16) 0.0081(17) 0.0020(16)
C136 0.0368(17) 0.0239(17) 0.052(2) 0.0121(16) 0.0062(16) 0.0019(16)
N141 0.054(2) 0.036(2) 0.069(2) 0.0080(19) 0.0184(19) 0.0034(18)
C142 0.0557(19) 0.0378(19) 0.067(2) 0.0084(18) 0.0178(18) 0.0027(17)
C143 0.0514(19) 0.0340(19) 0.065(2) 0.0094(18) 0.0158(18) 0.0017(17)
C144 0.0467(17) 0.0310(17) 0.063(2) 0.0098(16) 0.0146(16) 0.0021(15)
C145 0.0476(19) 0.0332(19) 0.066(2) 0.0090(18) 0.0155(18) 0.0037(17)
C146 0.051(2) 0.035(2) 0.069(2) 0.0079(19) 0.0172(19) 0.0043(18)
N151 0.066(2) 0.050(2) 0.069(2) 0.005(2) 0.017(2) 0.000(2)
C152 0.063(2) 0.045(2) 0.068(2) 0.0070(19) 0.0185(19) 0.0020(19)
C153 0.066(2) 0.048(2) 0.069(2) 0.006(2) 0.019(2) 0.003(2)
C154 0.068(2) 0.050(2) 0.070(2) 0.005(2) 0.019(2) 0.003(2)
C155 0.068(3) 0.052(2) 0.070(2) 0.004(2) 0.018(2) 0.001(2)
C156 0.068(2) 0.052(2) 0.070(2) 0.004(2) 0.018(2) 0.000(2)
N211 0.036(2) 0.0239(18) 0.036(2) 0.0075(16) -0.0025(17) 0.0009(17)
C212 0.0372(19) 0.0242(17) 0.0357(19) 0.0071(15) -0.0026(16) 0.0007(15)
C213 0.039(2) 0.0251(18) 0.037(2) 0.0071(16) -0.0029(18) -0.0005(17)
C214 0.039(2) 0.0256(19) 0.038(2) 0.0075(17) -0.0028(19) -0.0012(18)
C215 0.038(2) 0.0253(19) 0.037(2) 0.0082(18) -0.0025(19) -0.0007(18)
C216 0.036(2) 0.0247(19) 0.036(2) 0.0079(17) -0.0027(19) 0.0004(18)
C221 0.037(2) 0.0227(18) 0.034(2) 0.0072(17) -0.0024(18) 0.0025(17)
C222 0.037(2) 0.0234(17) 0.0351(19) 0.0065(15) -0.0025(16) 0.0019(16)
C223 0.038(2) 0.0238(18) 0.035(2) 0.0059(17) -0.0030(18) 0.0022(17)
C224 0.039(2) 0.0243(19) 0.035(2) 0.0063(17) -0.0034(19) 0.0031(18)
C225 0.039(2) 0.0236(19) 0.035(2) 0.0073(18) -0.0026(19) 0.0033(18)
C226 0.038(2) 0.0229(19) 0.035(2) 0.0074(17) -0.0026(19) 0.0029(18)
F227 0.063(5) 0.040(4) 0.055(4) 0.014(3) -0.022(4) -0.015(3)
F228 0.071(5) 0.031(3) 0.039(4) 0.019(3) -0.001(3) 0.006(3)
N311 0.035(2) 0.0258(17) 0.034(2) 0.0065(17) -0.0009(17) 0.0018(16)
C312 0.0355(18) 0.0271(16) 0.035(2) 0.0061(16) -0.0013(16) 0.0019(15)
C313 0.037(2) 0.0278(17) 0.036(2) 0.0055(18) 0.0000(18) 0.0002(16)
C314 0.037(2) 0.0271(18) 0.036(2) 0.0053(18) 0.0006(19) -0.0007(17)
C315 0.037(2) 0.0262(18) 0.036(2) 0.0057(18) 0.0005(19) -0.0001(17)
C316 0.036(2) 0.0254(18) 0.035(2) 0.0060(18) 0.0000(18) 0.0010(17)
C321 0.036(2) 0.0278(18) 0.035(2) 0.0066(18) -0.0036(18) 0.0043(16)
C322 0.0356(19) 0.0284(16) 0.035(2) 0.0059(16) -0.0027(16) 0.0037(15)
C323 0.036(2) 0.0301(18) 0.036(2) 0.0051(18) -0.0028(18) 0.0040(17)
C324 0.036(2) 0.0307(19) 0.037(2) 0.0048(19) -0.0028(19) 0.0049(17)
C325 0.037(2) 0.0300(19) 0.037(2) 0.0050(19) -0.0031(19) 0.0050(17)
C326 0.036(2) 0.0286(18) 0.036(2) 0.0059(19) -0.0036(19) 0.0048(18)
F327 0.031(3) 0.050(4) 0.052(4) 0.004(3) 0.004(3) -0.003(3)
F328 0.056(4) 0.028(3) 0.079(5) 0.002(3) 0.009(4) 0.024(3)
O11 0.044(5) 0.031(4) 0.059(5) 0.011(4) 0.011(4) 0.000(4)
O12 0.059(5) 0.014(3) 0.044(5) 0.003(3) 0.004(4) 0.003(3)
O13 0.061(6) 0.032(4) 0.053(6) -0.001(4) 0.018(5) -0.005(4)
N14 0.033(5) 0.017(4) 0.041(5) 0.007(4) 0.000(4) 0.004(4)
Cl11 0.148(5) 0.083(3) 0.128(5) 0.036(3) 0.008(4) 0.001(3)
Cl12 0.183(7) 0.094(4) 0.117(5) 0.010(4) -0.001(4) 0.032(4)
C13 0.14(2) 0.052(11) 0.19(3) 0.050(14) 0.003(18) -0.001(12)
Cl21 0.090(3) 0.081(3) 0.092(3) 0.007(2) 0.014(3) 0.044(2)
Cl22 0.0528(18) 0.0364(15) 0.086(3) 0.0276(16) -0.0175(17) -0.0052(13)
C23 0.049(8) 0.036(7) 0.107(12) 0.021(7) 0.023(8) 0.002(6)

loop_
_atom_type_symbol
_atom_type_description
_atom_type_scat_dispersion_real
_atom_type_scat_dispersion_imag
_atom_type_scat_source
C C 0.0033 0.0016 'International Tables Vol C Tables 4.2.6.8 and 6.1.1.4'
H H 0.0000 0.0000 'International Tables Vol C Tables 4.2.6.8 and 6.1.1.4'
N N 0.0061 0.0033 'International Tables Vol C Tables 4.2.6.8 and 6.1.1.4'
Cl Cl 0.1484 0.1585 'International Tables Vol C Tables 4.2.6.8 and 6.1.1.4'
F F 0.0171 0.0103 'International Tables Vol C Tables 4.2.6.8 and 6.1.1.4'
Ir Ir -1.4442 7.9887 'International Tables Vol C Tables 4.2.6.8 and 6.1.1.4'
O O 0.0106 0.0060 'International Tables Vol C Tables 4.2.6.8 and 6.1.1.4'

loop_
_geom_angle_atom_site_label_1
_geom_angle_atom_site_label_2
_geom_angle_atom_site_label_3
_geom_angle
C221 Ir1 C321 89.6(4)
C221 Ir1 N311 92.9(4)
C321 Ir1 N311 80.3(4)
C221 Ir1 N211 80.8(4)
C321 Ir1 N211 94.2(4)
N311 Ir1 N211 171.8(3)
C221 Ir1 N121 95.7(4)
C321 Ir1 N121 173.5(4)
N311 Ir1 N121 95.6(3)
N211 Ir1 N121 90.4(3)
C221 Ir1 N111 172.5(4)
C321 Ir1 N111 97.8(4)
N311 Ir1 N111 89.4(3)
N211 Ir1 N111 97.5(3)
N121 Ir1 N111 77.0(3)
C116 N111 C112 117.8(9)
C116 N111 Ir1 126.2(7)
C112 N111 Ir1 115.8(6)
N111 C112 C113 121.5(9)
N111 C112 C122 115.6(9)
C113 C112 C122 122.9(10)
C114 C113 C112 118.6(10)
C114 C113 H113 120.7
C112 C113 H113 120.7
C113 C114 C115 119.9(10)
C113 C114 H114 120.0
C115 C114 H114 120.0
C116 C115 C114 118.6(9)
C116 C115 H115 120.7
C114 C115 H115 120.7
N111 C116 C115 123.5(10)
N111 C116 H116 118.2
C115 C116 H116 118.2
C126 N121 C122 117.4(9)
C126 N121 Ir1 126.2(7)
C122 N121 Ir1 116.4(6)
C123 C122 N121 121.1(9)
C123 C122 C112 124.0(10)
N121 C122 C112 115.0(9)
C122 C123 C124 121.6(10)
C122 C123 H123 119.2
C124 C123 H123 119.2
C123 C124 C125 116.8(10)
C123 C124 C131 121.9(10)
C125 C124 C131 121.2(9)
C126 C125 C124 119.8(9)
C126 C125 H125 120.1
C124 C125 H125 120.1
N121 C126 C125 123.4(10)
N121 C126 H126 118.3
C125 C126 H126 118.3
C136 C131 C132 118.1(11)
C136 C131 C124 122.2(10)
C132 C131 C124 119.6(10)
C133 C132 C131 120.5(11)
C133 C132 H132 119.8
C131 C132 H132 119.8
C132 C133 C134 121.8(11)
C132 C133 H133 119.1
C134 C133 H133 119.1
C135 C134 C133 116.7(11)
C135 C134 C144 122.7(11)
C133 C134 C144 120.6(11)
C136 C135 C134 121.3(11)
C136 C135 H135 119.3
C134 C135 H135 119.3
C135 C136 C131 121.5(11)
C135 C136 H136 119.2
C131 C136 H136 119.2
C146 N141 C142 118.7(12)
N141 C142 C143 122.6(13)
N141 C142 C152 114.9(12)
C143 C142 C152 122.4(13)
C144 C143 C142 119.2(13)
C144 C143 H143 120.4
C142 C143 H143 120.4
C143 C144 C145 116.6(12)
C143 C144 C134 121.8(12)
C145 C144 C134 121.6(12)
C144 C145 C146 120.6(13)
C144 C145 H145 119.7
C146 C145 H145 119.7
N141 C146 C145 122.2(13)
N141 C146 H146 118.9
C145 C146 H146 118.9
C152 N151 C156 120.0
C153 C152 N151 120.0
C153 C152 C142 124.5(8)
N151 C152 C142 115.4(8)
C152 C153 C154 120.0
C152 C153 H153 120.0
C154 C153 H153 120.0
C153 C154 C155 120.0
C153 C154 H154 120.0
C155 C154 H154 120.0
C156 C155 C154 120.0
C156 C155 H155 120.0
C154 C155 H155 120.0
C155 C156 N151 120.0
C155 C156 H156 120.0
N151 C156 H156 120.0
C216 N211 C212 121.7(9)
C216 N211 Ir1 123.6(7)
C212 N211 Ir1 114.4(6)
N211 C212 C213 116.7(9)
N211 C212 C222 114.7(9)
C213 C212 C222 128.5(10)
C214 C213 C212 121.2(10)
C214 C213 H213 119.4
C212 C213 H213 119.4
C215 C214 C213 119.2(10)
C215 C214 H214 120.4
C213 C214 H214 120.4
C214 C215 C216 120.1(10)
C214 C215 H215 120.0
C216 C215 H215 120.0
N211 C216 C215 121.1(10)
N211 C216 H216 119.5
C215 C216 H216 119.5
C226 C221 C222 118.1(9)
C226 C221 Ir1 127.3(8)
C222 C221 Ir1 114.5(7)
C223 C222 C221 119.2(9)
C223 C222 C212 125.6(9)
C221 C222 C212 115.1(9)
F227 C223 C224 116.4(9)
F227 C223 C222 119.9(9)
C224 C223 C222 123.7(10)
C223 C224 C225 115.9(10)
C223 C224 H224 122.0
C225 C224 H224 122.0
F228 C225 C224 117.7(9)
F228 C225 C226 118.4(9)
C224 C225 C226 123.9(9)
C225 C226 C221 119.0(9)
C225 C226 H226 120.5
C221 C226 H226 120.5
C316 N311 C312 118.7(9)
C316 N311 Ir1 124.8(7)
C312 N311 Ir1 116.4(7)
N311 C312 C313 119.6(9)
N311 C312 C322 113.8(9)
C313 C312 C322 126.6(10)
C314 C313 C312 119.5(10)
C314 C313 H313 120.2
C312 C313 H313 120.2
C315 C314 C313 120.3(10)
C315 C314 H314 119.8
C313 C314 H314 119.8
C316 C315 C314 117.9(10)
C316 C315 H315 121.0
C314 C315 H315 121.0
N311 C316 C315 124.0(10)
N311 C316 H316 118.0
C315 C316 H316 118.0
C326 C321 C322 118.3(10)
C326 C321 Ir1 127.1(8)
C322 C321 Ir1 114.6(7)
C323 C322 C321 118.8(10)
C323 C322 C312 126.5(10)
C321 C322 C312 114.6(10)
F327 C323 C322 120.4(9)
F327 C323 C324 115.1(10)
C322 C323 C324 124.5(10)
C323 C324 C325 114.3(10)
C323 C324 H324 122.9
C325 C324 H324 122.9
F328 C325 C326 119.3(10)
F328 C325 C324 115.5(10)
C326 C325 C324 125.2(10)
C325 C326 C321 118.9(10)
C325 C326 H326 120.6
C321 C326 H326 120.6
O11 N14 O12 119.6(9)
O11 N14 O13 120.4(8)
O12 N14 O13 120.1(9)
Cl12 C13 Cl11 109.1(5)
Cl12 C13 H13A 109.9
Cl11 C13 H13A 109.9
Cl12 C13 H13B 109.9
Cl11 C13 H13B 109.9
H13A C13 H13B 108.3
Cl22 C23 Cl21 108.6(3)
Cl22 C23 H23A 110.0
Cl21 C23 H23A 110.0
Cl22 C23 H23B 110.0
Cl21 C23 H23B 110.0
H23A C23 H23B 108.4

loop_
_geom_bond_atom_site_label_1
_geom_bond_atom_site_label_2
_geom_bond_distance
Ir1 C221 2.002(10)
Ir1 C321 2.007(11)
Ir1 N311 2.035(8)
Ir1 N211 2.067(8)
Ir1 N121 2.121(9)
Ir1 N111 2.136(8)
N111 C116 1.327(12)
N111 C112 1.376(13)
C112 C113 1.390(14)
C112 C122 1.470(13)
C113 C114 1.373(13)
C113 H113 0.9500
C114 C115 1.380(15)
C114 H114 0.9500
C115 C116 1.367(14)
C115 H115 0.9500
C116 H116 0.9500
N121 C126 1.342(12)
N121 C122 1.385(13)
C122 C123 1.379(15)
C123 C124 1.385(14)
C123 H123 0.9500
C124 C125 1.400(15)
C124 C131 1.484(15)
C125 C126 1.384(15)
C125 H125 0.9500
C126 H126 0.9500
C131 C136 1.383(15)
C131 C132 1.393(16)
C132 C133 1.369(16)
C132 H132 0.9500
C133 C134 1.408(16)
C133 H133 0.9500
C134 C135 1.393(17)
C134 C144 1.491(17)
C135 C136 1.371(15)
C135 H135 0.9500
C136 H136 0.9500
N141 C146 1.306(17)
N141 C142 1.309(17)
C142 C143 1.396(18)
C142 C152 1.408(16)
C143 C144 1.369(18)
C143 H143 0.9500
C144 C145 1.375(18)
C145 C146 1.376(17)
C145 H145 0.9500
C146 H146 0.9500
N151 C152 1.3900
N151 C156 1.3900
C152 C153 1.3900
C153 C154 1.3900
C153 H153 0.9500
C154 C155 1.3900
C154 H154 0.9500
C155 C156 1.3900
C155 H155 0.9500
C156 H156 0.9500
N211 C216 1.342(12)
N211 C212 1.387(13)
C212 C213 1.395(14)
C212 C222 1.450(13)
C213 C214 1.395(14)
C213 H213 0.9500
C214 C215 1.356(14)
C214 H214 0.9500
C215 C216 1.369(14)
C215 H215 0.9500
C216 H216 0.9500
C221 C226 1.406(13)
C221 C222 1.429(14)
C222 C223 1.381(14)
C223 F227 1.362(12)
C223 C224 1.379(14)
C224 C225 1.386(14)
C224 H224 0.9500
C225 F228 1.360(11)
C225 C226 1.386(14)
C226 H226 0.9500
N311 C316 1.348(13)
N311 C312 1.362(14)
C312 C313 1.411(14)
C312 C322 1.465(14)
C313 C314 1.378(15)
C313 H313 0.9500
C314 C315 1.370(15)
C314 H314 0.9500
C315 C316 1.367(14)
C315 H315 0.9500
C316 H316 0.9500
C321 C326 1.403(14)
C321 C322 1.421(15)
C322 C323 1.376(15)
C323 F327 1.366(12)
C323 C324 1.383(15)
C324 C325 1.390(15)
C324 H324 0.9500
C325 F328 1.362(12)
C325 C326 1.367(16)
C326 H326 0.9500
O11 N14 1.244(11)
O12 N14 1.245(10)
O13 N14 1.252(11)
Cl11 C13 1.770(2)
Cl12 C13 1.769(2)
C13 H13A 0.9900
C13 H13B 0.9900
Cl21 C23 1.769(2)
Cl22 C23 1.769(2)
C23 H23A 0.9900
C23 H23B 0.9900

loop_
_geom_torsion_atom_site_label_1
_geom_torsion_atom_site_label_2
_geom_torsion_atom_site_label_3
_geom_torsion_atom_site_label_4
_geom_torsion
C221 Ir1 N111 C116 -167(2)
C321 Ir1 N111 C116 5.1(8)
N311 Ir1 N111 C116 85.3(8)
N211 Ir1 N111 C116 -90.2(8)
N121 Ir1 N111 C116 -178.9(8)
C221 Ir1 N111 C112 18(3)
C321 Ir1 N111 C112 -170.8(6)
N311 Ir1 N111 C112 -90.6(6)
N211 Ir1 N111 C112 93.9(6)
N121 Ir1 N111 C112 5.3(6)
C116 N111 C112 C113 -1.7(13)
Ir1 N111 C112 C113 174.6(7)
C116 N111 C112 C122 178.2(8)
Ir1 N111 C112 C122 -5.6(10)
N111 C112 C113 C114 1.0(13)
C122 C112 C113 C114 -178.8(8)
C112 C113 C114 C115 0.7(14)
C113 C114 C115 C116 -1.6(13)
C112 N111 C116 C115 0.7(13)
Ir1 N111 C116 C115 -175.1(7)
C114 C115 C116 N111 0.9(14)
C221 Ir1 N121 C126 -0.3(8)
C321 Ir1 N121 C126 -145(3)
N311 Ir1 N121 C126 -93.8(8)
N211 Ir1 N121 C126 80.5(7)
N111 Ir1 N121 C126 178.1(8)
C221 Ir1 N121 C122 177.5(6)
C321 Ir1 N121 C122 33(3)
N311 Ir1 N121 C122 83.9(6)
N211 Ir1 N121 C122 -101.7(6)
N111 Ir1 N121 C122 -4.1(6)
C126 N121 C122 C123 -0.6(12)
Ir1 N121 C122 C123 -178.6(6)
C126 N121 C122 C112 -179.5(8)
Ir1 N121 C122 C112 2.5(10)
N111 C112 C122 C123 -176.8(8)
C113 C112 C122 C123 3.0(14)
N111 C112 C122 N121 2.0(11)
C113 C112 C122 N121 -178.1(8)
N121 C122 C123 C124 1.1(13)
C112 C122 C123 C124 179.9(9)
C122 C123 C124 C125 -0.8(13)
C122 C123 C124 C131 179.5(8)
C123 C124 C125 C126 0.1(13)
C131 C124 C125 C126 179.8(8)
C122 N121 C126 C125 -0.1(13)
Ir1 N121 C126 C125 177.6(6)
C124 C125 C126 N121 0.4(14)
C123 C124 C131 C136 148.9(10)
C125 C124 C131 C136 -30.8(14)
C123 C124 C131 C132 -31.7(13)
C125 C124 C131 C132 148.6(10)
C136 C131 C132 C133 0.7(14)
C124 C131 C132 C133 -178.7(9)
C131 C132 C133 C134 -0.9(15)
C132 C133 C134 C135 0.6(15)
C132 C133 C134 C144 179.4(10)
C133 C134 C135 C136 -0.1(15)
C144 C134 C135 C136 -178.8(10)
C134 C135 C136 C131 -0.1(15)
C132 C131 C136 C135 -0.2(15)
C124 C131 C136 C135 179.2(9)
C146 N141 C142 C143 -0.2(18)
C146 N141 C142 C152 175.7(10)
N141 C142 C143 C144 -0.5(18)
C152 C142 C143 C144 -176.1(11)
C142 C143 C144 C145 1.6(17)
C142 C143 C144 C134 -178.9(10)
C135 C134 C144 C143 -159.0(11)
C133 C134 C144 C143 22.3(16)
C135 C134 C144 C145 20.5(17)
C133 C134 C144 C145 -158.2(11)
C143 C144 C145 C146 -2.1(17)
C134 C144 C145 C146 178.4(10)
C142 N141 C146 C145 -0.3(18)
C144 C145 C146 N141 1.5(18)
C156 N151 C152 C153 0.0
C156 N151 C152 C142 178.8(9)
N141 C142 C152 C153 -18.6(14)
C143 C142 C152 C153 157.3(9)
N141 C142 C152 N151 162.7(9)
C143 C142 C152 N151 -21.4(14)
N151 C152 C153 C154 0.0
C142 C152 C153 C154 -178.6(10)
C152 C153 C154 C155 0.0
C153 C154 C155 C156 0.0
C154 C155 C156 N151 0.0
C152 N151 C156 C155 0.0
C221 Ir1 N211 C216 -171.1(9)
C321 Ir1 N211 C216 -82.2(9)
N311 Ir1 N211 C216 -130(2)
N121 Ir1 N211 C216 93.2(9)
N111 Ir1 N211 C216 16.2(9)
C221 Ir1 N211 C212 3.4(8)
C321 Ir1 N211 C212 92.2(8)
N311 Ir1 N211 C212 44(3)
N121 Ir1 N211 C212 -92.4(8)
N111 Ir1 N211 C212 -169.3(7)
C216 N211 C212 C213 -1.6(16)
Ir1 N211 C212 C213 -176.1(8)
C216 N211 C212 C222 174.7(10)
Ir1 N211 C212 C222 0.1(12)
N211 C212 C213 C214 1.4(16)
C222 C212 C213 C214 -174.3(11)
C212 C213 C214 C215 -0.8(17)
C213 C214 C215 C216 0.4(17)
C212 N211 C216 C215 1.2(16)
Ir1 N211 C216 C215 175.3(8)
C214 C215 C216 N211 -0.6(17)
C321 Ir1 C221 C226 83.7(10)
N311 Ir1 C221 C226 3.3(10)
N211 Ir1 C221 C226 178.0(10)
N121 Ir1 C221 C226 -92.6(10)
N111 Ir1 C221 C226 -105(3)
C321 Ir1 C221 C222 -100.5(8)
N311 Ir1 C221 C222 179.2(8)
N211 Ir1 C221 C222 -6.2(8)
N121 Ir1 C221 C222 83.3(8)
N111 Ir1 C221 C222 71(3)
C226 C221 C222 C223 1.2(16)
Ir1 C221 C222 C223 -175.0(8)
C226 C221 C222 C212 -175.6(10)
Ir1 C221 C222 C212 8.2(13)
N211 C212 C222 C223 178.1(10)
C213 C212 C222 C223 -6.2(19)
N211 C212 C222 C221 -5.3(14)
C213 C212 C222 C221 170.4(11)
C221 C222 C223 F227 178.4(10)
C212 C222 C223 F227 -5.2(17)
C221 C222 C223 C224 -1.2(17)
C212 C222 C223 C224 175.2(11)
F227 C223 C224 C225 179.5(10)
C222 C223 C224 C225 -0.9(17)
C223 C224 C225 F228 -177.9(9)
C223 C224 C225 C226 3.2(17)
F228 C225 C226 C221 177.9(9)
C224 C225 C226 C221 -3.3(17)
C222 C221 C226 C225 0.9(16)
Ir1 C221 C226 C225 176.6(8)
C221 Ir1 N311 C316 -91.2(9)
C321 Ir1 N311 C316 179.7(9)
N211 Ir1 N311 C316 -131(2)
N121 Ir1 N311 C316 4.9(9)
N111 Ir1 N311 C316 81.7(8)
C221 Ir1 N311 C312 85.0(8)
C321 Ir1 N311 C312 -4.0(7)
N211 Ir1 N311 C312 45(3)
N121 Ir1 N311 C312 -178.9(7)
N111 Ir1 N311 C312 -102.1(7)
C316 N311 C312 C313 0.0(15)
Ir1 N311 C312 C313 -176.5(7)
C316 N311 C312 C322 -179.7(9)
Ir1 N311 C312 C322 3.9(11)
N311 C312 C313 C314 -0.3(15)
C322 C312 C313 C314 179.3(10)
C312 C313 C314 C315 0.8(16)
C313 C314 C315 C316 -1.0(16)
C312 N311 C316 C315 -0.3(16)
Ir1 N311 C316 C315 175.9(8)
C314 C315 C316 N311 0.8(16)
C221 Ir1 C321 C326 90.5(10)
N311 Ir1 C321 C326 -176.5(10)
N211 Ir1 C321 C326 9.7(10)
N121 Ir1 C321 C326 -125(3)
N111 Ir1 C321 C326 -88.4(10)
C221 Ir1 C321 C322 -89.7(8)
N311 Ir1 C321 C322 3.4(8)
N211 Ir1 C321 C322 -170.5(8)
N121 Ir1 C321 C322 55(3)
N111 Ir1 C321 C322 91.4(8)
C326 C321 C322 C323 -1.8(15)
Ir1 C321 C322 C323 178.3(8)
C326 C321 C322 C312 177.5(9)
Ir1 C321 C322 C312 -2.3(12)
N311 C312 C322 C323 178.3(10)
C313 C312 C322 C323 -1.4(18)
N311 C312 C322 C321 -1.0(13)
C313 C312 C322 C321 179.4(10)
C321 C322 C323 F327 -177.9(9)
C312 C322 C323 F327 2.9(17)
C321 C322 C323 C324 1.2(17)
C312 C322 C323 C324 -178.0(10)
F327 C323 C324 C325 179.3(9)
C322 C323 C324 C325 0.1(16)
C323 C324 C325 F328 -179.6(9)
C323 C324 C325 C326 -1.0(16)
F328 C325 C326 C321 178.9(9)
C324 C325 C326 C321 0.4(17)
C322 C321 C326 C325 1.0(15)
Ir1 C321 C326 C325 -179.1(8)
